data_4061347
loop_
_publ_author_name
'Kim, Sung-Joon'
'Choi, Dong-Woong'
'Lee, Young-Joo'
'Chae, Byung-Hoon'
'Ko, Jaejung'
'Kang, Sang Ook'

_publ_section_title
;
 Titanium Complexes Incorporating 1,1-Bis(tert-butylamido)-1-silacycloalkane
 Ligands: Generation of Alkyl Derivatives and Reactivity toward Molecular
 Oxygen
;
_journal_coden_ASTM ORGND7
_journal_issue 3
_journal_name_full Organometallics
_journal_page_first 559
_journal_page_last 567
_journal_paper_doi 10.1021/om034174b
_journal_volume 23
_journal_year 2004
_chemical_formula_sum 'C14 H32 N2 O Si Ti'
_chemical_formula_weight 320.41
_space_group_IT_number 2
_symmetry_cell_setting triclinic
_symmetry_space_group_name_Hall '-P 1'
_symmetry_space_group_name_H-M 'P -1'
_cell_angle_alpha 87.845(6)
_cell_angle_beta 66.313(5)
_cell_angle_gamma 82.331(6)
_cell_formula_units_Z 2
_cell_length_a 9.0485(6)
_cell_length_b 10.4505(7)
_cell_length_c 10.5315(6)
_cell_measurement_temperature 293(2)
_cell_volume 903.68(10)
_diffrn_ambient_temperature 293(2)
_exptl_crystal_density_diffrn 1.178
_cod_depositor_comments
;
The following automatic conversions were performed:
'_symmetry_cell_setting' value 'Triclinic' changed to 'triclinic'
according to '/home/saulius/struct/CIF-dictionaries/cif_core.dic'
dictionary named 'cif_core.dic' version 2.4.1 from 2010-06-29.

Automatic conversion script
Id: cif_fix_enum 1527 2010-12-29 10:47:43Z saulius 
;
_cod_database_code 4061347

loop_
_symmetry_equiv_pos_as_xyz
'x, y, z'
'-x, -y, -z'

loop_
_atom_site_label
_atom_site_type_symbol
_atom_site_fract_x
_atom_site_fract_y
_atom_site_fract_z
_atom_site_U_iso_or_equiv
_atom_site_adp_type
_atom_site_occupancy
_atom_site_calc_flag
_atom_site_refinement_flags
_atom_site_disorder_assembly
_atom_site_disorder_group
Ti1 Ti 0.03015(9) 0.85588(7) 0.92801(8) 0.0336(3) Uani 1 d . . .
Si1 Si -0.10069(16) 0.72643(13) 0.79919(15) 0.0413(4) Uani 1 d . . .
O1 O 0.0129(4) 0.9523(3) 1.1021(4) 0.0422(8) Uani 1 d . . .
N1 N -0.1538(5) 0.7701(4) 0.9704(5) 0.0443(10) Uani 1 d . . .
N2 N 0.0799(5) 0.7957(4) 0.7443(4) 0.0416(9) Uani 1 d . . .
C1 C -0.2488(8) 0.7862(7) 0.7184(8) 0.0697(18) Uani 1 d . . .
H1A H -0.3552 0.8164 0.7890 0.084 Uiso 1 calc R . .
H1B H -0.2103 0.8561 0.6553 0.084 Uiso 1 calc R . .
C2 C -0.2558(12) 0.6690(12) 0.6408(11) 0.111(4) Uani 1 d . . .
H2A H -0.3628 0.6742 0.6391 0.133 Uiso 1 calc R . .
H2B H -0.1766 0.6695 0.5457 0.133 Uiso 1 calc R . .
C3 C -0.2223(14) 0.5466(10) 0.7057(12) 0.119(4) Uani 1 d . . .
H3A H -0.1911 0.4763 0.6388 0.143 Uiso 1 calc R . .
H3B H -0.3208 0.5296 0.7834 0.143 Uiso 1 calc R . .
C4 C -0.0888(8) 0.5511(6) 0.7561(7) 0.0664(17) Uani 1 d . . .
H4A H 0.0165 0.5203 0.6844 0.080 Uiso 1 calc R . .
H4B H -0.1065 0.4985 0.8375 0.080 Uiso 1 calc R . .
C5 C -0.3043(6) 0.7604(5) 1.0961(6) 0.0500(13) Uani 1 d . . .
C6 C -0.4018(9) 0.6615(9) 1.0769(9) 0.094(3) Uani 1 d . . .
H6A H -0.4234 0.6813 0.9957 0.141 Uiso 1 calc R . .
H6B H -0.5029 0.6635 1.1567 0.141 Uiso 1 calc R . .
H6C H -0.3411 0.5771 1.0662 0.141 Uiso 1 calc R . .
C7 C -0.4106(9) 0.8915(7) 1.1245(9) 0.088(3) Uani 1 d . . .
H7A H -0.3558 0.9545 1.1462 0.132 Uiso 1 calc R . .
H7B H -0.5124 0.8848 1.2013 0.132 Uiso 1 calc R . .
H7C H -0.4304 0.9175 1.0437 0.132 Uiso 1 calc R . .
C8 C -0.2613(10) 0.7278(11) 1.2178(8) 0.104(3) Uani 1 d . . .
H8A H -0.1967 0.6447 1.2023 0.155 Uiso 1 calc R . .
H8B H -0.3591 0.7260 1.3000 0.155 Uiso 1 calc R . .
H8C H -0.2004 0.7920 1.2289 0.155 Uiso 1 calc R . .
C9 C 0.2174(7) 0.7860(5) 0.6083(6) 0.0494(12) Uani 1 d . . .
C10 C 0.3307(8) 0.8850(7) 0.6059(7) 0.0689(18) Uani 1 d . . .
H10A H 0.2703 0.9699 0.6250 0.103 Uiso 1 calc R . .
H10B H 0.4187 0.8831 0.5161 0.103 Uiso 1 calc R . .
H10C H 0.3734 0.8635 0.6751 0.103 Uiso 1 calc R . .
C11 C 0.3144(7) 0.6510(6) 0.5831(7) 0.0622(16) Uani 1 d . . .
H11A H 0.3495 0.6306 0.6571 0.093 Uiso 1 calc R . .
H11B H 0.4077 0.6489 0.4966 0.093 Uiso 1 calc R . .
H11C H 0.2468 0.5889 0.5798 0.093 Uiso 1 calc R . .
C12 C 0.1576(9) 0.8140(8) 0.4917(7) 0.0738(19) Uani 1 d . . .
H12A H 0.0948 0.7480 0.4888 0.111 Uiso 1 calc R . .
H12B H 0.2494 0.8153 0.4047 0.111 Uiso 1 calc R . .
H12C H 0.0911 0.8964 0.5088 0.111 Uiso 1 calc R . .
C13 C 0.2290(8) 0.7308(7) 0.9463(7) 0.0660(17) Uani 1 d . . .
H13A H 0.1899 0.6846 1.0315 0.099 Uiso 1 calc R . .
H13B H 0.3101 0.7815 0.9461 0.099 Uiso 1 calc R . .
H13C H 0.2758 0.6706 0.8696 0.099 Uiso 1 calc R . .
C14 C 0.0697(9) 0.9077(6) 1.2063(6) 0.0625(16) Uani 1 d . . .
H14A H 0.1816 0.9207 1.1770 0.094 Uiso 1 calc R . .
H14B H 0.0602 0.8173 1.2209 0.094 Uiso 1 calc R . .
H14C H 0.0053 0.9549 1.2913 0.094 Uiso 1 calc R . .

loop_
_atom_site_aniso_label
_atom_site_aniso_U_11
_atom_site_aniso_U_22
_atom_site_aniso_U_33
_atom_site_aniso_U_23
_atom_site_aniso_U_13
_atom_site_aniso_U_12
Ti1 0.0310(5) 0.0353(5) 0.0343(5) 0.0036(3) -0.0125(3) -0.0067(3)
Si1 0.0333(7) 0.0408(7) 0.0493(8) -0.0058(6) -0.0149(6) -0.0064(5)
O1 0.055(2) 0.0377(17) 0.0430(19) 0.0049(14) -0.0296(17) -0.0065(15)
N1 0.034(2) 0.041(2) 0.053(3) -0.0004(18) -0.0120(19) -0.0089(17)
N2 0.035(2) 0.040(2) 0.048(2) 0.0029(17) -0.0146(18) -0.0073(16)
C1 0.052(3) 0.086(5) 0.084(5) -0.013(4) -0.041(4) -0.003(3)
C2 0.089(6) 0.153(9) 0.124(8) -0.046(7) -0.071(6) -0.014(6)
C3 0.126(8) 0.104(7) 0.149(10) -0.045(7) -0.066(8) -0.045(6)
C4 0.061(4) 0.053(3) 0.072(4) -0.015(3) -0.009(3) -0.018(3)
C5 0.034(2) 0.052(3) 0.054(3) 0.004(2) -0.005(2) -0.012(2)
C6 0.068(4) 0.098(6) 0.091(6) -0.013(5) 0.004(4) -0.041(4)
C7 0.058(4) 0.067(4) 0.094(6) -0.008(4) 0.013(4) 0.005(3)
C8 0.066(5) 0.172(10) 0.064(5) 0.053(5) -0.016(4) -0.035(5)
C9 0.045(3) 0.052(3) 0.044(3) -0.001(2) -0.009(2) -0.010(2)
C10 0.059(4) 0.077(4) 0.053(4) -0.009(3) 0.002(3) -0.028(3)
C11 0.047(3) 0.066(4) 0.057(4) -0.009(3) -0.005(3) 0.000(3)
C12 0.076(4) 0.095(5) 0.045(3) 0.003(3) -0.021(3) -0.004(4)
C13 0.061(4) 0.073(4) 0.061(4) -0.001(3) -0.029(3) 0.017(3)
C14 0.093(5) 0.056(3) 0.053(3) 0.001(3) -0.048(3) 0.003(3)

loop_
_geom_bond_atom_site_label_1
_geom_bond_atom_site_label_2
_geom_bond_distance
_geom_bond_site_symmetry_2
_geom_bond_publ_flag
Ti1 N1 1.883(4) . ?
Ti1 N2 1.913(4) . ?
Ti1 O1 2.029(3) 2_577 ?
Ti1 O1 2.065(3) . ?
Ti1 C13 2.148(6) . ?
Ti1 Si1 2.6322(16) . ?
Ti1 Ti1 3.3031(16) 2_577 ?
Si1 N1 1.731(5) . ?
Si1 N2 1.748(4) . ?
Si1 C4 1.883(6) . ?
Si1 C1 1.888(6) . ?
O1 C14 1.427(6) . ?
O1 Ti1 2.029(3) 2_577 ?
N1 C5 1.481(6) . ?
N2 C9 1.468(7) . ?
C1 C2 1.520(11) . ?
C2 C3 1.481(15) . ?
C3 C4 1.508(12) . ?
C5 C8 1.498(10) . ?
C5 C6 1.513(9) . ?
C5 C7 1.530(8) . ?
C9 C11 1.530(8) . ?
C9 C12 1.533(9) . ?
C9 C10 1.543(8) . ?
